data_7156091
loop_
_publ_author_name
'Achary, Raghavendra'
'Mathi, Gangadhar Rao'
'Kim, Seulgi'
'Hwang, Jong Yeon'
'Kim, Pilho'

_publ_section_title
;
 Grignard-mediated rearrangement of trifluoroacetyl from
 dihydroisoquinoline enamides to afford tertiary trifluoromethylcarbinols.
;
_journal_issue 9
_journal_name_full 'Organic &amp; biomolecular chemistry'
_journal_page_first 1452
_journal_page_last 1456
_journal_paper_doi 10.1039/c7ob03079g
_journal_volume 16
_journal_year 2018
_chemical_formula_sum 'C15 H15 F3 N2 O'
_chemical_formula_weight 296.29
_space_group_IT_number 14
_space_group_name_Hall '-P 2yn'
_space_group_name_H-M_alt 'P 1 21/n 1'
_symmetry_cell_setting monoclinic
_symmetry_space_group_name_Hall '-P 2yn'
_symmetry_space_group_name_H-M 'P 1 21/n 1'
_atom_sites_solution_hydrogens geom
_atom_sites_solution_primary direct
_atom_sites_solution_secondary difmap
_audit_block_doi 10.5517/ccdc.csd.cc1nfk5t
_audit_creation_method SHELXL-97
_audit_update_record
;
2017-02-13 deposited with the CCDC.
2018-02-05 downloaded from the CCDC.
;
_cell_angle_alpha 90.00
_cell_angle_beta 95.292(1)
_cell_angle_gamma 90.00
_cell_formula_units_Z 4
_cell_length_a 6.9263(1)
_cell_length_b 8.7238(1)
_cell_length_c 22.5349(4)
_cell_measurement_reflns_used 9854
_cell_measurement_temperature 100(1)
_cell_measurement_theta_max 30.47
_cell_measurement_theta_min 2.50
_cell_volume 1355.84(3)
_computing_cell_refinement 'Bruker SAINT'
_computing_data_collection 'Bruker APEX2'
_computing_data_reduction 'Bruker SAINT'
_computing_molecular_graphics 'Bruker SHELXTL'
_computing_publication_material 'Bruker SHELXTL'
_computing_structure_refinement 'SHELXL-97 (Sheldrick, 2008)'
_computing_structure_solution 'SHELXS-97 (Sheldrick, 2008)'
_diffrn_ambient_temperature 100(1)
_diffrn_measured_fraction_theta_full 1.000
_diffrn_measured_fraction_theta_max 1.000
_diffrn_measurement_device_type 'Bruker APEX-II CCD'
_diffrn_measurement_method '\f and \w scans'
_diffrn_radiation_monochromator graphite
_diffrn_radiation_source 'fine-focus sealed tube'
_diffrn_radiation_type MoK\a
_diffrn_radiation_wavelength 0.71073
_diffrn_reflns_av_R_equivalents 0.0000
_diffrn_reflns_av_sigmaI/netI 0.0119
_diffrn_reflns_limit_h_max 8
_diffrn_reflns_limit_h_min -8
_diffrn_reflns_limit_k_max 10
_diffrn_reflns_limit_k_min 0
_diffrn_reflns_limit_l_max 27
_diffrn_reflns_limit_l_min 0
_diffrn_reflns_number 2669
_diffrn_reflns_theta_full 26.00
_diffrn_reflns_theta_max 26.00
_diffrn_reflns_theta_min 1.82
_exptl_absorpt_coefficient_mu 0.120
_exptl_absorpt_correction_T_max 0.9904
_exptl_absorpt_correction_T_min 0.9671
_exptl_absorpt_correction_type multi-scan
_exptl_absorpt_process_details 'Bruker SADABS'
_exptl_crystal_colour silver
_exptl_crystal_density_diffrn 1.452
_exptl_crystal_density_meas ?
_exptl_crystal_density_method 'not measured'
_exptl_crystal_description block
_exptl_crystal_F_000 616
_exptl_crystal_size_max 0.28
_exptl_crystal_size_mid 0.18
_exptl_crystal_size_min 0.08
_refine_diff_density_max 0.398
_refine_diff_density_min -0.482
_refine_diff_density_rms 0.047
_refine_ls_extinction_method none
_refine_ls_goodness_of_fit_ref 1.067
_refine_ls_hydrogen_treatment refxyz
_refine_ls_matrix_type full
_refine_ls_number_parameters 190
_refine_ls_number_reflns 2669
_refine_ls_number_restraints 0
_refine_ls_restrained_S_all 1.067
_refine_ls_R_factor_all 0.0382
_refine_ls_R_factor_gt 0.0347
_refine_ls_shift/su_max 0.000
_refine_ls_shift/su_mean 0.000
_refine_ls_structure_factor_coef Fsqd
_refine_ls_weighting_details 'calc w=1/[\s^2^(Fo^2^)+(0.0373P)^2^+0.9104P] where P=(Fo^2^+2Fc^2^)/3'
_refine_ls_weighting_scheme calc
_refine_ls_wR_factor_gt 0.0847
_refine_ls_wR_factor_ref 0.0876
_reflns_number_gt 2421
_reflns_number_total 2669
_reflns_threshold_expression >2sigma(I)
_cod_data_source_file c7ob03079g2.cif
_cod_data_source_block 20150901lt_0m
_cod_depositor_comments
;
The following automatic conversions were performed:

'_symmetry_cell_setting' value 'Monoclinic' changed to 'monoclinic'
according to
/home/data/users/saulius/crontab/automatic-downloads/rss-feeds/RSC/lib/dictionaries/cif_core.dic
dictionary named 'cif_core.dic' version 2.4.2 from 2011-04-26.

'_exptl_crystal_density_meas' value 'none' was changed to '?' - the
value is perceived as not measured.

Automatic conversion script
Id: cif_fix_values 4973 2017-02-22 13:04:09Z antanas 

 Adding full bibliography for 7156090--7156091.cif.
;
_cod_original_sg_symbol_H-M P2(1)/n
_cod_database_code 7156091

loop_
_symmetry_equiv_pos_as_xyz
'x, y, z'
'-x+1/2, y+1/2, -z+1/2'
'-x, -y, -z'
'x-1/2, -y-1/2, z-1/2'

loop_
_atom_site_label
_atom_site_type_symbol
_atom_site_fract_x
_atom_site_fract_y
_atom_site_fract_z
_atom_site_U_iso_or_equiv
_atom_site_adp_type
_atom_site_occupancy
_atom_site_symmetry_multiplicity
_atom_site_calc_flag
_atom_site_refinement_flags
F1 F 0.63850(12) 0.07315(10) 0.14735(4) 0.0246(2) Uani 1 1 d .
F2 F 0.79966(11) -0.00533(11) 0.22781(4) 0.0270(2) Uani 1 1 d .
F3 F 0.62260(13) -0.16415(10) 0.17351(4) 0.0256(2) Uani 1 1 d .
O1 O 0.48732(13) 0.16695(10) 0.25305(4) 0.0162(2) Uani 1 1 d .
H1A H 0.4881 0.2302 0.2250 0.024 Uiso 1 1 calc R
N1 N 0.14273(16) -0.10546(13) 0.32162(5) 0.0147(2) Uani 1 1 d .
N2 N 0.54039(16) 0.14868(13) 0.38021(5) 0.0155(2) Uani 1 1 d .
H2A H 0.6285 0.1552 0.3546 0.019 Uiso 1 1 calc R
C1 C 0.31243(19) -0.04294(14) 0.32543(6) 0.0134(3) Uani 1 1 d .
C2 C 0.00231(19) -0.04567(16) 0.36136(6) 0.0158(3) Uani 1 1 d .
H2B H -0.1030 -0.1218 0.3631 0.019 Uiso 1 1 calc R
H2C H -0.0563 0.0491 0.3435 0.019 Uiso 1 1 calc R
C3 C 0.08607(19) -0.00980(16) 0.42505(6) 0.0162(3) Uani 1 1 d .
H3A H -0.0083 0.0504 0.4459 0.019 Uiso 1 1 calc R
H3B H 0.1141 -0.1061 0.4474 0.019 Uiso 1 1 calc R
C4 C 0.3621(2) 0.22231(16) 0.52214(6) 0.0189(3) Uani 1 1 d .
H4A H 0.2527 0.1925 0.5419 0.023 Uiso 1 1 calc R
C5 C 0.5038(2) 0.31479(17) 0.55018(6) 0.0210(3) Uani 1 1 d .
H5A H 0.4918 0.3483 0.5898 0.025 Uiso 1 1 calc R
C6 C 0.6657(2) 0.36052(16) 0.52133(6) 0.0205(3) Uani 1 1 d .
H6A H 0.7599 0.4255 0.5417 0.025 Uiso 1 1 calc R
C7 C 0.6911(2) 0.31321(16) 0.46401(6) 0.0183(3) Uani 1 1 d .
H7A H 0.8006 0.3447 0.4446 0.022 Uiso 1 1 calc R
C8 C 0.36746(18) 0.06767(15) 0.37213(6) 0.0142(3) Uani 1 1 d .
C9 C 0.26856(19) 0.08010(15) 0.42180(6) 0.0150(3) Uani 1 1 d .
C10 C 0.38270(19) 0.17298(15) 0.46361(6) 0.0157(3) Uani 1 1 d .
C11 C 0.54945(19) 0.21723(15) 0.43571(6) 0.0155(3) Uani 1 1 d .
C12 C 0.45596(18) -0.09300(15) 0.28282(6) 0.0139(3) Uani 1 1 d .
H12A H 0.4221 -0.1972 0.2679 0.017 Uiso 1 1 calc R
H12B H 0.5874 -0.0971 0.3041 0.017 Uiso 1 1 calc R
C13 C 0.45617(18) 0.01852(14) 0.22961(6) 0.0133(3) Uani 1 1 d .
C14 C 0.6298(2) -0.01932(16) 0.19483(6) 0.0177(3) Uani 1 1 d .
C15 C 0.27071(19) 0.00504(16) 0.18781(6) 0.0176(3) Uani 1 1 d .
H15A H 0.2757 0.0773 0.1547 0.026 Uiso 1 1 calc R
H15B H 0.1586 0.0288 0.2097 0.026 Uiso 1 1 calc R
H15C H 0.2586 -0.0996 0.1721 0.026 Uiso 1 1 calc R

loop_
_atom_site_aniso_label
_atom_site_aniso_U_11
_atom_site_aniso_U_22
_atom_site_aniso_U_33
_atom_site_aniso_U_23
_atom_site_aniso_U_13
_atom_site_aniso_U_12
F1 0.0279(5) 0.0281(5) 0.0195(4) 0.0061(3) 0.0116(3) 0.0022(4)
F2 0.0124(4) 0.0401(5) 0.0286(5) 0.0037(4) 0.0031(3) 0.0010(4)
F3 0.0309(5) 0.0204(4) 0.0273(5) -0.0042(3) 0.0132(4) 0.0054(3)
O1 0.0237(5) 0.0124(5) 0.0123(4) 0.0007(3) 0.0011(4) -0.0007(4)
N1 0.0160(5) 0.0148(5) 0.0135(5) 0.0004(4) 0.0025(4) 0.0001(4)
N2 0.0147(5) 0.0181(6) 0.0140(5) -0.0019(4) 0.0034(4) -0.0028(4)
C1 0.0164(6) 0.0118(6) 0.0117(6) 0.0027(5) 0.0003(5) 0.0014(5)
C2 0.0139(6) 0.0176(6) 0.0163(6) -0.0011(5) 0.0033(5) -0.0011(5)
C3 0.0164(6) 0.0186(6) 0.0142(6) -0.0003(5) 0.0044(5) -0.0014(5)
C4 0.0210(7) 0.0212(7) 0.0148(6) 0.0000(5) 0.0031(5) 0.0002(5)
C5 0.0264(7) 0.0235(7) 0.0128(6) -0.0026(5) -0.0001(5) 0.0012(6)
C6 0.0220(7) 0.0193(7) 0.0189(7) -0.0028(5) -0.0045(5) -0.0020(6)
C7 0.0175(6) 0.0189(7) 0.0183(7) 0.0007(5) 0.0000(5) -0.0015(5)
C8 0.0140(6) 0.0141(6) 0.0145(6) 0.0007(5) 0.0011(5) 0.0001(5)
C9 0.0165(6) 0.0148(6) 0.0138(6) 0.0012(5) 0.0020(5) 0.0010(5)
C10 0.0175(6) 0.0148(6) 0.0148(6) 0.0006(5) 0.0006(5) 0.0013(5)
C11 0.0175(6) 0.0149(6) 0.0139(6) 0.0014(5) 0.0002(5) 0.0012(5)
C12 0.0144(6) 0.0135(6) 0.0138(6) 0.0007(5) 0.0017(5) 0.0013(5)
C13 0.0143(6) 0.0132(6) 0.0128(6) -0.0007(5) 0.0024(5) 0.0002(5)
C14 0.0183(7) 0.0183(7) 0.0167(6) 0.0016(5) 0.0035(5) 0.0013(5)
C15 0.0163(7) 0.0207(7) 0.0155(6) 0.0004(5) -0.0002(5) 0.0003(5)

loop_
_atom_type_symbol
_atom_type_description
_atom_type_scat_dispersion_real
_atom_type_scat_dispersion_imag
_atom_type_scat_source
C C 0.0033 0.0016 'International Tables Vol C Tables 4.2.6.8 and 6.1.1.4'
H H 0.0000 0.0000 'International Tables Vol C Tables 4.2.6.8 and 6.1.1.4'
N N 0.0061 0.0033 'International Tables Vol C Tables 4.2.6.8 and 6.1.1.4'
O O 0.0106 0.0060 'International Tables Vol C Tables 4.2.6.8 and 6.1.1.4'
F F 0.0171 0.0103 'International Tables Vol C Tables 4.2.6.8 and 6.1.1.4'

loop_
_geom_angle_atom_site_label_1
_geom_angle_atom_site_label_2
_geom_angle_atom_site_label_3
_geom_angle
C13 O1 H1A 109.5
C1 N1 C2 117.18(11)
C11 N2 C8 107.78(11)
C11 N2 H2A 126.1
C8 N2 H2A 126.1
N1 C1 C8 120.34(12)
N1 C1 C12 118.98(11)
C8 C1 C12 120.60(11)
N1 C2 C3 115.29(11)
N1 C2 H2B 108.5
C3 C2 H2B 108.5
N1 C2 H2C 108.5
C3 C2 H2C 108.5
H2B C2 H2C 107.5
C9 C3 C2 108.08(11)
C9 C3 H3A 110.1
C2 C3 H3A 110.1
C9 C3 H3B 110.1
C2 C3 H3B 110.1
H3A C3 H3B 108.4
C5 C4 C10 118.62(13)
C5 C4 H4A 120.7
C10 C4 H4A 120.7
C4 C5 C6 121.28(13)
C4 C5 H5A 119.4
C6 C5 H5A 119.4
C7 C6 C5 121.57(13)
C7 C6 H6A 119.2
C5 C6 H6A 119.2
C6 C7 C11 117.41(13)
C6 C7 H7A 121.3
C11 C7 H7A 121.3
C9 C8 N2 110.07(11)
C9 C8 C1 121.81(12)
N2 C8 C1 126.78(11)
C8 C9 C10 107.25(12)
C8 C9 C3 119.17(12)
C10 C9 C3 133.28(12)
C4 C10 C11 119.31(12)
C4 C10 C9 134.05(13)
C11 C10 C9 106.63(11)
N2 C11 C7 130.02(12)
N2 C11 C10 108.21(11)
C7 C11 C10 121.77(12)
C1 C12 C13 111.08(10)
C1 C12 H12A 109.4
C13 C12 H12A 109.4
C1 C12 H12B 109.4
C13 C12 H12B 109.4
H12A C12 H12B 108.0
O1 C13 C15 113.19(10)
O1 C13 C14 106.85(10)
C15 C13 C14 108.89(11)
O1 C13 C12 107.42(10)
C15 C13 C12 111.71(11)
C14 C13 C12 108.58(10)
F2 C14 F1 106.60(11)
F2 C14 F3 106.55(11)
F1 C14 F3 106.31(11)
F2 C14 C13 112.83(11)
F1 C14 C13 111.87(11)
F3 C14 C13 112.24(11)
C13 C15 H15A 109.5
C13 C15 H15B 109.5
H15A C15 H15B 109.5
C13 C15 H15C 109.5
H15A C15 H15C 109.5
H15B C15 H15C 109.5

loop_
_geom_bond_atom_site_label_1
_geom_bond_atom_site_label_2
_geom_bond_distance
F1 C14 1.3456(16)
F2 C14 1.3377(16)
F3 C14 1.3510(16)
O1 C13 1.4075(15)
O1 H1A 0.8400
N1 C1 1.2914(17)
N1 C2 1.4767(16)
N2 C11 1.3826(17)
N2 C8 1.3882(17)
N2 H2A 0.8800
C1 C8 1.4525(18)
C1 C12 1.5091(17)
C2 C3 1.5300(18)
C2 H2B 0.9900
C2 H2C 0.9900
C3 C9 1.4950(18)
C3 H3A 0.9900
C3 H3B 0.9900
C4 C5 1.378(2)
C4 C10 1.4071(19)
C4 H4A 0.9500
C5 C6 1.405(2)
C5 H5A 0.9500
C6 C7 1.383(2)
C6 H6A 0.9500
C7 C11 1.3983(19)
C7 H7A 0.9500
C8 C9 1.3694(18)
C9 C10 1.4256(18)
C10 C11 1.4186(19)
C12 C13 1.5441(17)
C12 H12A 0.9900
C12 H12B 0.9900
C13 C15 1.5258(17)
C13 C14 1.5311(18)
C15 H15A 0.9800
C15 H15B 0.9800
C15 H15C 0.9800

loop_
_geom_hbond_atom_site_label_D
_geom_hbond_atom_site_label_H
_geom_hbond_atom_site_label_A
_geom_hbond_distance_DH
_geom_hbond_distance_HA
_geom_hbond_distance_DA
_geom_hbond_angle_DHA
_geom_hbond_site_symmetry_A
O1 H1A N1 0.84 1.95 2.7028(14) 148.6 2
N2 H2A O1 0.88 2.41 2.8596(14) 112.4 .
N2 H2A F3 0.88 2.46 3.1782(14) 139.0 2_655

loop_
_geom_torsion_atom_site_label_1
_geom_torsion_atom_site_label_2
_geom_torsion_atom_site_label_3
_geom_torsion_atom_site_label_4
_geom_torsion
C2 N1 C1 C8 7.44(18)
C2 N1 C1 C12 -175.89(11)
C1 N1 C2 C3 -40.90(16)
N1 C2 C3 C9 47.18(15)
C10 C4 C5 C6 0.4(2)
C4 C5 C6 C7 -0.9(2)
C5 C6 C7 C11 -0.2(2)
C11 N2 C8 C9 -1.45(15)
C11 N2 C8 C1 -168.33(12)
N1 C1 C8 C9 17.52(19)
C12 C1 C8 C9 -159.09(12)
N1 C1 C8 N2 -177.01(12)
C12 C1 C8 N2 6.4(2)
N2 C8 C9 C10 -0.03(15)
C1 C8 C9 C10 167.61(12)
N2 C8 C9 C3 -174.62(11)
C1 C8 C9 C3 -6.98(19)
C2 C3 C9 C8 -23.83(16)
C2 C3 C9 C10 163.27(14)
C5 C4 C10 C11 1.1(2)
C5 C4 C10 C9 -179.65(14)
C8 C9 C10 C4 -177.84(15)
C3 C9 C10 C4 -4.3(3)
C8 C9 C10 C11 1.45(15)
C3 C9 C10 C11 174.97(14)
C8 N2 C11 C7 -178.38(14)
C8 N2 C11 C10 2.35(14)
C6 C7 C11 N2 -177.40(13)
C6 C7 C11 C10 1.8(2)
C4 C10 C11 N2 177.07(12)
C9 C10 C11 N2 -2.35(14)
C4 C10 C11 C7 -2.3(2)
C9 C10 C11 C7 178.30(12)
N1 C1 C12 C13 97.48(14)
C8 C1 C12 C13 -85.86(14)
C1 C12 C13 O1 53.83(13)
C1 C12 C13 C15 -70.85(13)
C1 C12 C13 C14 169.05(11)
O1 C13 C14 F2 55.36(14)
C15 C13 C14 F2 177.94(11)
C12 C13 C14 F2 -60.23(14)
O1 C13 C14 F1 -64.83(13)
C15 C13 C14 F1 57.75(14)
C12 C13 C14 F1 179.58(10)
O1 C13 C14 F3 175.76(10)
C15 C13 C14 F3 -61.66(14)
C12 C13 C14 F3 60.17(14)
